data_4080136
loop_
_publ_author_name
'Hamidi, Shima'
'Jende, Lars N.'
'Martin Dietrich, H.'
'Maichle-M\"ossmer, C\"acilia'
'T\"ornroos, Karl W.'
'Deacon, Glen B.'
'Junk, Peter C.'
'Anwander, Reiner'

_publ_section_title
;
 C--H Bond Activation and Isoprene Polymerization by Rare-Earth-Metal
 Tetramethylaluminate Complexes Bearing Formamidinato N-Ancillary Ligands
;
_journal_issue 5
_journal_name_full Organometallics
_journal_page_first 1209
_journal_paper_doi 10.1021/om301010m
_journal_volume 32
_journal_year 2013
_chemical_formula_sum 'C29 H51 Al2 N2 Y'
_chemical_formula_weight 570.61
_chemical_name_systematic
; 
 ? 
;
_space_group_IT_number 2
_symmetry_cell_setting triclinic
_symmetry_space_group_name_Hall '-P 1'
_symmetry_space_group_name_H-M 'P -1'
_atom_sites_solution_hydrogens geom
_atom_sites_solution_primary direct
_atom_sites_solution_secondary difmap
_audit_creation_method SHELXL-97
_cell_angle_alpha 110.156(2)
_cell_angle_beta 93.658(2)
_cell_angle_gamma 106.790(2)
_cell_formula_units_Z 2
_cell_length_a 9.2439(3)
_cell_length_b 12.2091(4)
_cell_length_c 16.2281(5)
_cell_measurement_temperature 173(2)
_cell_volume 1618.63(10)
_computing_cell_refinement X-AREA
_computing_data_collection X-AREA
_computing_data_reduction X-AREA
_computing_structure_refinement 'SHELXL-97 (Sheldrick, 1997)'
_computing_structure_solution 'SHELXS-97 (Sheldrick, 1990)'
_diffrn_ambient_temperature 173(2)
_diffrn_measured_fraction_theta_full 0.996
_diffrn_measured_fraction_theta_max 0.996
_diffrn_measurement_device_type 'STOE IPDS II'
_diffrn_measurement_method omega-scans
_diffrn_radiation_monochromator graphite
_diffrn_radiation_source 'fine-focus sealed tube'
_diffrn_radiation_type MoK\a
_diffrn_radiation_wavelength 0.71073
_diffrn_reflns_av_R_equivalents 0.0386
_diffrn_reflns_av_sigmaI/netI 0.0329
_diffrn_reflns_limit_h_max 12
_diffrn_reflns_limit_h_min -11
_diffrn_reflns_limit_k_max 15
_diffrn_reflns_limit_k_min -15
_diffrn_reflns_limit_l_max 21
_diffrn_reflns_limit_l_min -21
_diffrn_reflns_number 39939
_diffrn_reflns_theta_full 27.50
_diffrn_reflns_theta_max 27.50
_diffrn_reflns_theta_min 1.88
_exptl_absorpt_coefficient_mu 1.874
_exptl_absorpt_correction_T_max 0.8348
_exptl_absorpt_correction_T_min 0.5211
_exptl_absorpt_correction_type empirical
_exptl_absorpt_process_details mulabs
_exptl_crystal_colour colourless
_exptl_crystal_density_diffrn 1.171
_exptl_crystal_density_method 'not measured'
_exptl_crystal_description block
_exptl_crystal_F_000 608
_exptl_crystal_size_max 0.40
_exptl_crystal_size_mid 0.20
_exptl_crystal_size_min 0.10
_refine_diff_density_max 0.334
_refine_diff_density_min -0.396
_refine_diff_density_rms 0.058
_refine_ls_extinction_method none
_refine_ls_goodness_of_fit_ref 1.073
_refine_ls_hydrogen_treatment constr
_refine_ls_matrix_type full
_refine_ls_number_parameters 317
_refine_ls_number_reflns 7405
_refine_ls_number_restraints 0
_refine_ls_restrained_S_all 1.073
_refine_ls_R_factor_all 0.0472
_refine_ls_R_factor_gt 0.0335
_refine_ls_shift/su_max 0.005
_refine_ls_shift/su_mean 0.000
_refine_ls_structure_factor_coef Fsqd
_refine_ls_weighting_details 'calc w=1/[\s^2^(Fo^2^)+(0.0505P)^2^+0.3317P] where P=(Fo^2^+2Fc^2^)/3'
_refine_ls_weighting_scheme calc
_refine_ls_wR_factor_gt 0.0846
_refine_ls_wR_factor_ref 0.0896
_reflns_number_gt 6232
_reflns_number_total 7405
_reflns_threshold_expression >2sigma(I)
_cod_data_source_file om301010m_si_001.cif
_cod_data_source_block 5a
_cod_original_cell_volume 1618.63(9)
_cod_original_sg_symbol_H-M P-1
_cod_database_code 4080136

loop_
_symmetry_equiv_pos_as_xyz
'x, y, z'
'-x, -y, -z'

loop_
_atom_site_label
_atom_site_type_symbol
_atom_site_fract_x
_atom_site_fract_y
_atom_site_fract_z
_atom_site_U_iso_or_equiv
_atom_site_adp_type
_atom_site_occupancy
_atom_site_symmetry_multiplicity
_atom_site_calc_flag
_atom_site_refinement_flags
Y1 Y 0.10699(2) 0.692467(17) 0.251861(13) 0.02210(7) Uani 1 1 d .
Al1 Al -0.10455(8) 0.85136(6) 0.28912(5) 0.03089(15) Uani 1 1 d .
Al2 Al 0.32630(8) 0.75638(6) 0.12654(4) 0.03023(15) Uani 1 1 d .
N1 N 0.11517(19) 0.64568(15) 0.37995(11) 0.0228(3) Uani 1 1 d .
N2 N 0.05641(19) 0.48983(15) 0.24306(11) 0.0226(4) Uani 1 1 d .
C1 C -0.1826(3) 0.6580(2) 0.23463(16) 0.0322(5) Uani 1 1 d .
H1A H -0.1549 0.6271 0.2795 0.048 Uiso 1 1 calc R
H1B H -0.1350 0.6290 0.1828 0.048 Uiso 1 1 calc R
H1C H -0.2946 0.6273 0.2161 0.048 Uiso 1 1 calc R
C2 C 0.1305(3) 0.9145(2) 0.33371(16) 0.0341(5) Uani 1 1 d .
H2A H 0.1647 1.0032 0.3702 0.051 Uiso 1 1 calc R
H2B H 0.1830 0.9001 0.2824 0.051 Uiso 1 1 calc R
H2C H 0.1550 0.8699 0.3697 0.051 Uiso 1 1 calc R
C3 C -0.1461(4) 0.9048(2) 0.19102(18) 0.0496(7) Uani 1 1 d .
H3A H -0.2190 0.8347 0.1412 0.074 Uiso 1 1 calc R
H3B H -0.0500 0.9348 0.1710 0.074 Uiso 1 1 calc R
H3C H -0.1901 0.9714 0.2121 0.074 Uiso 1 1 calc R
C4 C -0.1939(3) 0.9019(3) 0.39660(18) 0.0476(7) Uani 1 1 d .
H4A H -0.1650 0.9922 0.4222 0.071 Uiso 1 1 calc R
H4B H -0.1553 0.8736 0.4404 0.071 Uiso 1 1 calc R
H4C H -0.3061 0.8651 0.3810 0.071 Uiso 1 1 calc R
C5 C 0.3913(2) 0.7478(2) 0.24887(15) 0.0329(5) Uani 1 1 d .
H5A H 0.5026 0.7653 0.2603 0.049 Uiso 1 1 calc R
H5B H 0.3383 0.6649 0.2474 0.049 Uiso 1 1 calc R
H5C H 0.3635 0.8092 0.2964 0.049 Uiso 1 1 calc R
C6 C 0.0904(3) 0.6777(2) 0.09126(15) 0.0370(5) Uani 1 1 d .
H6A H 0.0424 0.7316 0.1311 0.055 Uiso 1 1 calc R
H6B H 0.0585 0.5968 0.0963 0.055 Uiso 1 1 calc R
H6C H 0.0583 0.6674 0.0295 0.055 Uiso 1 1 calc R
C7 C 0.4154(3) 0.6563(3) 0.03572(18) 0.0484(7) Uani 1 1 d .
H7A H 0.4182 0.6824 -0.0151 0.073 Uiso 1 1 calc R
H7B H 0.3526 0.5689 0.0155 0.073 Uiso 1 1 calc R
H7C H 0.5201 0.6675 0.0613 0.073 Uiso 1 1 calc R
C8 C 0.3843(4) 0.9317(2) 0.14474(19) 0.0511(7) Uani 1 1 d .
H8A H 0.4885 0.9755 0.1799 0.077 Uiso 1 1 calc R
H8B H 0.3121 0.9673 0.1767 0.077 Uiso 1 1 calc R
H8C H 0.3813 0.9399 0.0867 0.077 Uiso 1 1 calc R
C9 C 0.0868(2) 0.68592(18) 0.47034(14) 0.0245(4) Uani 1 1 d .
C10 C -0.0637(3) 0.6783(2) 0.48068(16) 0.0340(5) Uani 1 1 d .
H10 H -0.1417 0.6442 0.4292 0.041 Uiso 1 1 calc R
C11 C -0.1021(3) 0.7194(2) 0.56445(17) 0.0404(6) Uani 1 1 d .
H11 H -0.2054 0.7134 0.5704 0.048 Uiso 1 1 calc R
C12 C 0.0102(3) 0.7684(2) 0.63828(16) 0.0376(6) Uani 1 1 d .
H12 H -0.0140 0.7982 0.6961 0.045 Uiso 1 1 calc R
C13 C 0.1592(3) 0.7746(2) 0.62852(15) 0.0330(5) Uani 1 1 d .
H13 H 0.2357 0.8091 0.6808 0.040 Uiso 1 1 calc R
C14 C 0.2035(2) 0.73282(18) 0.54560(14) 0.0255(4) Uani 1 1 d .
C15 C 0.3722(3) 0.7436(2) 0.54178(15) 0.0342(5) Uani 1 1 d .
C16 C 0.4459(3) 0.8539(3) 0.5158(2) 0.0607(8) Uani 1 1 d .
H16A H 0.3901 0.8408 0.4579 0.091 Uiso 1 1 calc R
H16B H 0.5534 0.8616 0.5117 0.091 Uiso 1 1 calc R
H16C H 0.4411 0.9298 0.5612 0.091 Uiso 1 1 calc R
C17 C 0.3912(3) 0.6283(3) 0.4733(2) 0.0655(9) Uani 1 1 d .
H17A H 0.3326 0.5550 0.4839 0.098 Uiso 1 1 calc R
H17B H 0.5002 0.6358 0.4792 0.098 Uiso 1 1 calc R
H17C H 0.3530 0.6202 0.4131 0.098 Uiso 1 1 calc R
C18 C 0.4621(4) 0.7691(5) 0.6321(2) 0.0859(13) Uani 1 1 d .
H18A H 0.4637 0.8490 0.6751 0.129 Uiso 1 1 calc R
H18B H 0.5676 0.7711 0.6262 0.129 Uiso 1 1 calc R
H18C H 0.4129 0.7036 0.6531 0.129 Uiso 1 1 calc R
C19 C 0.0473(2) 0.52719(18) 0.32932(14) 0.0234(4) Uani 1 1 d .
H19 H -0.0065 0.4704 0.3539 0.028 Uiso 1 1 calc R
C20 C -0.0343(2) 0.36355(18) 0.18894(13) 0.0232(4) Uani 1 1 d .
C21 C -0.1923(2) 0.32907(19) 0.18640(15) 0.0291(5) Uani 1 1 d .
H21 H -0.2351 0.3896 0.2183 0.035 Uiso 1 1 calc R
C22 C -0.2890(3) 0.2090(2) 0.13873(16) 0.0347(5) Uani 1 1 d .
H22 H -0.3965 0.1870 0.1383 0.042 Uiso 1 1 calc R
C23 C -0.2261(3) 0.1223(2) 0.09214(16) 0.0371(5) Uani 1 1 d .
H23 H -0.2901 0.0392 0.0594 0.045 Uiso 1 1 calc R
C24 C -0.0702(3) 0.15602(19) 0.09306(15) 0.0339(5) Uani 1 1 d .
H24 H -0.0299 0.0946 0.0595 0.041 Uiso 1 1 calc R
C25 C 0.0322(2) 0.27580(18) 0.14071(13) 0.0252(4) Uani 1 1 d .
C26 C 0.2052(3) 0.3057(2) 0.13977(15) 0.0297(5) Uani 1 1 d .
C27 C 0.2586(3) 0.4019(2) 0.09792(16) 0.0341(5) Uani 1 1 d .
H27A H 0.3698 0.4232 0.0997 0.051 Uiso 1 1 calc R
H27B H 0.2348 0.4763 0.1314 0.051 Uiso 1 1 calc R
H27C H 0.2055 0.3678 0.0358 0.051 Uiso 1 1 calc R
C28 C 0.2441(3) 0.1916(2) 0.08370(19) 0.0456(6) Uani 1 1 d .
H28A H 0.1893 0.1595 0.0221 0.068 Uiso 1 1 calc R
H28B H 0.2129 0.1277 0.1088 0.068 Uiso 1 1 calc R
H28C H 0.3551 0.2147 0.0844 0.068 Uiso 1 1 calc R
C29 C 0.2976(3) 0.3542(3) 0.23460(17) 0.0437(6) Uani 1 1 d .
H29A H 0.2628 0.2923 0.2611 0.066 Uiso 1 1 calc R
H29B H 0.2818 0.4310 0.2712 0.066 Uiso 1 1 calc R
H29C H 0.4070 0.3702 0.2320 0.066 Uiso 1 1 calc R

loop_
_atom_site_aniso_label
_atom_site_aniso_U_11
_atom_site_aniso_U_22
_atom_site_aniso_U_33
_atom_site_aniso_U_23
_atom_site_aniso_U_13
_atom_site_aniso_U_12
Y1 0.02197(11) 0.02084(10) 0.02307(11) 0.00802(7) 0.00504(7) 0.00667(7)
Al1 0.0324(4) 0.0305(3) 0.0329(4) 0.0114(3) 0.0064(3) 0.0157(3)
Al2 0.0329(4) 0.0314(3) 0.0280(4) 0.0135(3) 0.0103(3) 0.0093(3)
N1 0.0234(9) 0.0228(8) 0.0197(9) 0.0057(7) 0.0042(7) 0.0070(7)
N2 0.0239(9) 0.0209(8) 0.0223(9) 0.0061(7) 0.0053(7) 0.0087(7)
C1 0.0249(11) 0.0333(12) 0.0398(13) 0.0152(10) 0.0036(10) 0.0105(9)
C2 0.0357(12) 0.0229(10) 0.0374(13) 0.0049(9) 0.0080(10) 0.0083(9)
C3 0.0696(19) 0.0407(14) 0.0423(15) 0.0168(12) 0.0023(13) 0.0241(14)
C4 0.0428(15) 0.0567(17) 0.0472(16) 0.0143(13) 0.0150(12) 0.0272(13)
C5 0.0225(11) 0.0424(13) 0.0335(13) 0.0151(10) 0.0062(9) 0.0092(9)
C6 0.0399(13) 0.0433(13) 0.0228(12) 0.0100(10) 0.0015(10) 0.0108(11)
C7 0.0599(18) 0.0553(16) 0.0444(16) 0.0260(13) 0.0302(13) 0.0267(14)
C8 0.072(2) 0.0368(14) 0.0439(16) 0.0198(12) 0.0136(14) 0.0102(13)
C9 0.0292(11) 0.0212(9) 0.0234(11) 0.0088(8) 0.0080(8) 0.0078(8)
C10 0.0306(12) 0.0398(13) 0.0314(12) 0.0118(10) 0.0088(10) 0.0129(10)
C11 0.0364(13) 0.0485(14) 0.0405(14) 0.0176(12) 0.0203(11) 0.0167(11)
C12 0.0514(15) 0.0352(12) 0.0291(13) 0.0129(10) 0.0203(11) 0.0148(11)
C13 0.0449(14) 0.0285(11) 0.0230(11) 0.0105(9) 0.0061(10) 0.0077(10)
C14 0.0294(11) 0.0208(9) 0.0243(11) 0.0095(8) 0.0044(8) 0.0046(8)
C15 0.0280(12) 0.0434(13) 0.0241(11) 0.0078(10) 0.0005(9) 0.0086(10)
C16 0.0378(15) 0.0630(19) 0.074(2) 0.0270(17) 0.0197(15) 0.0032(13)
C17 0.0400(16) 0.0585(18) 0.085(2) 0.0036(17) -0.0020(15) 0.0298(14)
C18 0.0472(19) 0.172(4) 0.0445(18) 0.043(2) 0.0041(15) 0.043(2)
C19 0.0225(10) 0.0239(10) 0.0264(11) 0.0111(8) 0.0046(8) 0.0097(8)
C20 0.0294(11) 0.0205(9) 0.0200(10) 0.0082(8) 0.0017(8) 0.0086(8)
C21 0.0291(11) 0.0247(10) 0.0324(12) 0.0096(9) 0.0042(9) 0.0093(9)
C22 0.0317(12) 0.0296(11) 0.0390(14) 0.0146(10) -0.0015(10) 0.0044(9)
C23 0.0466(14) 0.0220(11) 0.0314(13) 0.0059(9) -0.0017(10) 0.0020(10)
C24 0.0500(14) 0.0226(10) 0.0274(12) 0.0062(9) 0.0070(10) 0.0135(10)
C25 0.0346(11) 0.0240(10) 0.0209(10) 0.0105(8) 0.0060(9) 0.0130(9)
C26 0.0366(12) 0.0316(11) 0.0278(12) 0.0123(9) 0.0100(9) 0.0188(10)
C27 0.0381(13) 0.0339(12) 0.0365(13) 0.0156(10) 0.0155(10) 0.0163(10)
C28 0.0568(17) 0.0390(14) 0.0535(16) 0.0185(12) 0.0248(13) 0.0294(12)
C29 0.0378(14) 0.0649(17) 0.0382(14) 0.0220(13) 0.0094(11) 0.0275(13)

loop_
_atom_type_symbol
_atom_type_description
_atom_type_scat_dispersion_real
_atom_type_scat_dispersion_imag
_atom_type_scat_source
C C 0.0033 0.0016 'International Tables Vol C Tables 4.2.6.8 and 6.1.1.4'
H H 0.0000 0.0000 'International Tables Vol C Tables 4.2.6.8 and 6.1.1.4'
N N 0.0061 0.0033 'International Tables Vol C Tables 4.2.6.8 and 6.1.1.4'
Al Al 0.0645 0.0514 'International Tables Vol C Tables 4.2.6.8 and 6.1.1.4'
Y Y -2.7962 3.5667 'International Tables Vol C Tables 4.2.6.8 and 6.1.1.4'

loop_
_geom_angle_atom_site_label_1
_geom_angle_atom_site_label_2
_geom_angle_atom_site_label_3
_geom_angle
N2 Y1 N1 58.34(6)
N2 Y1 C2 151.99(7)
N1 Y1 C2 94.97(7)
N2 Y1 C5 98.89(7)
N1 Y1 C5 96.91(7)
C2 Y1 C5 92.24(8)
N2 Y1 C6 105.21(7)
N1 Y1 C6 163.39(7)
C2 Y1 C6 101.63(8)
C5 Y1 C6 82.76(8)
N2 Y1 C1 89.32(6)
N1 Y1 C1 93.56(7)
C2 Y1 C1 83.65(7)
C5 Y1 C1 169.05(7)
C6 Y1 C1 88.12(8)
N2 Y1 C19 29.85(6)
N1 Y1 C19 29.67(6)
C2 Y1 C19 122.25(7)
C5 Y1 C19 105.24(7)
C6 Y1 C19 134.47(7)
C1 Y1 C19 85.48(7)
N2 Y1 Al1 128.75(4)
N1 Y1 Al1 101.03(4)
C2 Y1 Al1 41.94(5)
C5 Y1 Al1 131.59(6)
C6 Y1 Al1 91.32(6)
C1 Y1 Al1 42.25(5)
C19 Y1 Al1 112.47(4)
N2 Y1 Al2 112.60(4)
N1 Y1 Al2 138.52(4)
C2 Y1 Al2 92.83(6)
C5 Y1 Al2 42.04(5)
C6 Y1 Al2 41.54(6)
C1 Y1 Al2 127.81(5)
C19 Y1 Al2 135.83(4)
Al1 Y1 Al2 111.629(19)
C4 Al1 C3 119.91(12)
C4 Al1 C2 105.45(11)
C3 Al1 C2 108.72(12)
C4 Al1 C1 106.97(11)
C3 Al1 C1 106.52(11)
C2 Al1 C1 108.94(9)
C4 Al1 Y1 126.99(9)
C3 Al1 Y1 113.10(9)
C2 Al1 Y1 54.12(6)
C1 Al1 Y1 55.67(6)
C8 Al2 C7 116.01(12)
C8 Al2 C6 109.01(12)
C7 Al2 C6 107.63(12)
C8 Al2 C5 107.15(11)
C7 Al2 C5 109.03(11)
C6 Al2 C5 107.76(9)
C8 Al2 Y1 111.65(9)
C7 Al2 Y1 132.34(9)
C6 Al2 Y1 54.78(7)
C5 Al2 Y1 54.28(6)
C19 N1 C9 116.60(16)
C19 N1 Y1 89.27(12)
C9 N1 Y1 141.83(13)
C19 N2 C20 115.87(16)
C19 N2 Y1 89.43(11)
C20 N2 Y1 142.47(13)
Al1 C1 Y1 82.08(7)
Al1 C2 Y1 83.93(8)
Al2 C5 Y1 83.68(8)
Al2 C6 Y1 83.68(8)
C10 C9 C14 120.30(19)
C10 C9 N1 116.82(19)
C14 C9 N1 122.87(18)
C11 C10 C9 121.4(2)
C12 C11 C10 119.2(2)
C11 C12 C13 119.7(2)
C12 C13 C14 123.4(2)
C13 C14 C9 116.0(2)
C13 C14 C15 119.45(19)
C9 C14 C15 124.55(18)
C18 C15 C17 108.2(3)
C18 C15 C16 107.3(3)
C17 C15 C16 108.3(2)
C18 C15 C14 111.9(2)
C17 C15 C14 113.0(2)
C16 C15 C14 107.9(2)
N1 C19 N2 118.14(18)
N1 C19 Y1 61.06(10)
N2 C19 Y1 60.72(10)
C21 C20 C25 120.24(18)
C21 C20 N2 117.44(17)
C25 C20 N2 122.31(18)
C22 C21 C20 121.9(2)
C23 C22 C21 118.6(2)
C22 C23 C24 119.9(2)
C23 C24 C25 123.6(2)
C24 C25 C20 115.7(2)
C24 C25 C26 120.53(18)
C20 C25 C26 123.74(18)
C27 C26 C28 106.75(18)
C27 C26 C25 109.79(18)
C28 C26 C25 112.09(19)
C27 C26 C29 109.8(2)
C28 C26 C29 107.19(19)
C25 C26 C29 111.05(18)

loop_
_geom_bond_atom_site_label_1
_geom_bond_atom_site_label_2
_geom_bond_distance
Y1 N2 2.3323(16)
Y1 N1 2.3401(17)
Y1 C2 2.510(2)
Y1 C5 2.526(2)
Y1 C6 2.541(2)
Y1 C1 2.568(2)
Y1 C19 2.674(2)
Y1 Al1 3.0800(7)
Y1 Al2 3.0920(7)
Al1 C4 1.960(3)
Al1 C3 1.972(3)
Al1 C2 2.070(2)
Al1 C1 2.091(2)
Al2 C8 1.959(3)
Al2 C7 1.960(3)
Al2 C6 2.063(2)
Al2 C5 2.083(2)
N1 C19 1.324(3)
N1 C9 1.445(3)
N2 C19 1.331(3)
N2 C20 1.441(2)
C9 C10 1.391(3)
C9 C14 1.406(3)
C10 C11 1.386(3)
C11 C12 1.364(4)
C12 C13 1.380(3)
C13 C14 1.399(3)
C14 C15 1.534(3)
C15 C18 1.522(4)
C15 C17 1.528(4)
C15 C16 1.534(4)
C20 C21 1.391(3)
C20 C25 1.415(3)
C21 C22 1.386(3)
C22 C23 1.375(3)
C23 C24 1.378(3)
C24 C25 1.400(3)
C25 C26 1.536(3)
C26 C27 1.530(3)
C26 C28 1.535(3)
C26 C29 1.536(3)
